data_9010870
loop_
_publ_author_name
'Chon, C.-M.'
'Lee, C.-K.'
'Song, Y.'
'Kim, S. A.'

_publ_section_title
;
 Structural changes and oxidation of ferroan phlogopite with increasing
 temperature: in situ neutron powder diffraction and Fourier transform
 infrared spectroscopy
 Sample: T = 800 C
;
_journal_name_full 'Physics and Chemistry of Minerals'
_journal_page_first 289
_journal_page_last 299
_journal_paper_doi 10.1007/s00269-005-0045-y
_journal_volume 33
_journal_year 2006
_chemical_compound_source 'Quebec, Canada'
_chemical_formula_sum 'Al1.42 F0.2 Fe0.42 H1.8 K Mg2.28 O11.8 Si2.76 Ti0.12'
_chemical_name_mineral Phlogopite
_space_group_IT_number 12
_symmetry_space_group_name_Hall '-C 2y'
_symmetry_space_group_name_H-M 'C 1 2/m 1'
_cell_angle_alpha 90
_cell_angle_beta 100.050
_cell_angle_gamma 90
_cell_length_a 5.3528
_cell_length_b 9.2708
_cell_length_c 10.3411
_cell_formula_units_Z 2
_cell_volume 505.300
_database_code_amcsd 0009040
_diffrn_ambient_temperature 1073.15
_exptl_crystal_density_diffrn 2.852
_cod_original_formula_sum 'K Mg2.28 Fe.42 Al1.42 Ti.12 Si2.76 O11.8 H1.8 F.2'
_cod_database_code 9010870

loop_
_space_group_symop_operation_xyz
x,y,z
1/2+x,1/2+y,z
x,-y,z
1/2+x,1/2-y,z
-x,y,-z
1/2-x,1/2+y,-z
-x,-y,-z
1/2-x,1/2-y,-z

loop_
_atom_site_label
_atom_site_fract_x
_atom_site_fract_y
_atom_site_fract_z
_atom_site_occupancy
_atom_site_U_iso_or_equiv
K 0.00000 0.50000 0.00000 1.00000 0.08486
MgM1 0.00000 0.00000 0.50000 0.76000 0.01393
FeM1 0.00000 0.00000 0.50000 0.14000 0.01393
AlM1 0.00000 0.00000 0.50000 0.06000 0.01393
TiM1 0.00000 0.00000 0.50000 0.04000 0.01393
MgM2 0.00000 0.33410 0.50000 0.76000 0.02533
FeM2 0.00000 0.33410 0.50000 0.14000 0.02533
AlM2 0.00000 0.33410 0.50000 0.06000 0.02533
TiM2 0.00000 0.33410 0.50000 0.04000 0.02533
SiT 0.07700 0.16400 0.22380 0.69000 0.01950
AlT 0.07700 0.16400 0.22380 0.31000 0.01950
O1 0.03900 0.00000 0.16500 1.00000 0.03800
O2 0.31400 0.24350 0.17350 1.00000 0.04433
O3 0.12600 0.16840 0.39200 1.00000 0.02090
O4 0.13500 0.50000 0.40400 0.90000 0.04306
H 0.04700 0.50000 0.30900 0.90000 0.73078
F 0.13500 0.50000 0.40400 0.10000 0.04306

loop_
_cod_related_entry_id
_cod_related_entry_database
_cod_related_entry_code
1 AMCSD 0009040
